data_2205882
loop_
_publ_author_name
'Xin Zhang'
'Hua-Ling Zhu'
'Hai-Zhen Xu'
'Mei Dong'

_publ_section_title
;Ethyl
 2-{[(1<i>Z</i>)-(3-methyl-5-oxo-1-phenyl-1,5-dihydropyrazol-4-ylidene)(phenyl)methyl]amino}-3-phenylpropanoate
;
_journal_issue 6
_journal_name_full 'Acta Crystallographica Section E'
_journal_page_first o1629
_journal_page_last o1630
_journal_paper_doi 10.1107/S1600536805014182
_journal_volume 61
_journal_year 2005
_chemical_formula_iupac 'C28 H27 N3 O3'
_chemical_formula_moiety 'C28 H27 N3 O3'
_chemical_formula_sum 'C28 H27 N3 O3'
_chemical_formula_weight 453.53
_chemical_name_systematic
;
Ethyl 2-{[(1Z)-(3-methyl-5-oxo-1-phenyl-1,5-dihydropyrazol-4-
ylidene)(phenyl)methyl]amino}-3-phenylpropanoate
;
_space_group_IT_number 14
_symmetry_cell_setting monoclinic
_symmetry_space_group_name_Hall '-P 2ybc'
_symmetry_space_group_name_H-M 'P 1 21/c 1'
_atom_sites_solution_hydrogens geom
_atom_sites_solution_primary direct
_atom_sites_solution_secondary difmap
_cell_angle_alpha 90.00
_cell_angle_beta 105.315(5)
_cell_angle_gamma 90.00
_cell_formula_units_Z 4
_cell_length_a 10.521(3)
_cell_length_b 16.629(5)
_cell_length_c 14.080(4)
_cell_measurement_reflns_used 4184
_cell_measurement_temperature 293(2)
_cell_measurement_theta_max 26.42
_cell_measurement_theta_min 1.94
_cell_volume 2375.9(12)
_computing_cell_refinement 'SAINT (Bruker, 1999)'
_computing_data_collection 'SMART (Bruker, 1999)'
_computing_data_reduction SAINT
_computing_molecular_graphics 'SHELXTL (Bruker, 1999)'
_computing_publication_material SHELXTL
_computing_structure_refinement 'SHELXL97 (Sheldrick, 1997)'
_computing_structure_solution 'SHELXS97 (Sheldrick, 1997)'
_diffrn_ambient_temperature 293(2)
_diffrn_measured_fraction_theta_full 1.000
_diffrn_measured_fraction_theta_max 1.000
_diffrn_measurement_device_type 'Bruker SMART 1000 CCD area-detector'
_diffrn_measurement_method '\f and \w'
_diffrn_radiation_monochromator graphite
_diffrn_radiation_source 'fine-focus sealed tube'
_diffrn_radiation_type MoK\a
_diffrn_radiation_wavelength 0.71073
_diffrn_reflns_av_R_equivalents 0.0393
_diffrn_reflns_av_sigmaI/netI 0.0477
_diffrn_reflns_limit_h_max 12
_diffrn_reflns_limit_h_min -12
_diffrn_reflns_limit_k_max 19
_diffrn_reflns_limit_k_min -19
_diffrn_reflns_limit_l_max 16
_diffrn_reflns_limit_l_min -15
_diffrn_reflns_number 12125
_diffrn_reflns_theta_full 25.00
_diffrn_reflns_theta_max 25.00
_diffrn_reflns_theta_min 2.01
_diffrn_standards_number 0
_exptl_absorpt_coefficient_mu 0.083
_exptl_absorpt_correction_type none
_exptl_crystal_colour yellow
_exptl_crystal_density_diffrn 1.268
_exptl_crystal_density_method 'not measured'
_exptl_crystal_description block
_exptl_crystal_F_000 960
_exptl_crystal_size_max 0.32
_exptl_crystal_size_mid 0.24
_exptl_crystal_size_min 0.22
_refine_diff_density_max 0.240
_refine_diff_density_min -0.313
_refine_ls_extinction_method none
_refine_ls_goodness_of_fit_ref 1.010
_refine_ls_hydrogen_treatment constr
_refine_ls_matrix_type full
_refine_ls_number_parameters 321
_refine_ls_number_reflns 4184
_refine_ls_number_restraints 1
_refine_ls_restrained_S_all 1.012
_refine_ls_R_factor_all 0.0948
_refine_ls_R_factor_gt 0.0511
_refine_ls_shift/su_max 0.015
_refine_ls_shift/su_mean 0.001
_refine_ls_structure_factor_coef Fsqd
_refine_ls_weighting_details 'calc w = 1/[\s^2^(Fo^2^)+(0.0536P)^2^+0.8249P] where P = (Fo^2^+2Fc^2^)/3'
_refine_ls_weighting_scheme calc
_refine_ls_wR_factor_gt 0.1097
_refine_ls_wR_factor_ref 0.1298
_reflns_number_gt 2661
_reflns_number_total 4184
_reflns_threshold_expression I>2\s(I)
_cod_data_source_file cf6420.cif
_cod_data_source_block I
_cod_original_sg_symbol_H-M 'P 21/c'
_cod_database_code 2205882
_cod_database_fobs_code 2205882

loop_
_symmetry_equiv_pos_as_xyz
'x, y, z'
'-x, y+1/2, -z+1/2'
'-x, -y, -z'
'x, -y-1/2, z-1/2'

loop_
_atom_site_label
_atom_site_fract_x
_atom_site_fract_y
_atom_site_fract_z
_atom_site_U_iso_or_equiv
_atom_site_adp_type
_atom_site_calc_flag
_atom_site_refinement_flags
_atom_site_occupancy
_atom_site_disorder_assembly
_atom_site_disorder_group
_atom_site_type_symbol
N1 0.21200(17) 0.15615(12) 1.05366(13) 0.0387(5) Uani d . 1 . . N
N2 0.33706(18) 0.19039(13) 1.09189(13) 0.0453(5) Uani d . 1 . . N
N3 0.26208(19) 0.07896(12) 0.78347(13) 0.0437(5) Uani d . 1 A . N
H3 0.1850 0.0738 0.7942 0.044(7) Uiso d R 1 . . H
O1 0.09632(15) 0.09465(11) 0.90596(12) 0.0477(5) Uani d . 1 . . O
O2 0.37415(19) -0.07743(13) 0.77333(15) 0.0709(6) Uani d . 1 . . O
O3 0.45465(18) -0.02602(11) 0.65441(13) 0.0609(5) Uani d . 1 . . O
C1 0.1979(2) 0.12586(14) 0.96010(16) 0.0361(5) Uani d . 1 . . C
C2 0.3247(2) 0.13781(14) 0.94113(15) 0.0355(5) Uani d . 1 . . C
C3 0.4033(2) 0.17905(15) 1.02618(16) 0.0412(6) Uani d . 1 . . C
C4 0.5405(3) 0.2099(2) 1.0467(2) 0.0617(8) Uani d . 1 . . C
H41 0.5555 0.2404 0.9919 0.078 Uiso d R 1 . . H
H42 0.5586 0.2459 1.1005 0.086 Uiso d R 1 . . H
H43 0.6038 0.1700 1.0516 0.098 Uiso d R 1 . . H
C5 0.3553(2) 0.11119(14) 0.85624(16) 0.0358(5) Uani d . 1 . . C
C6 0.2828(2) 0.04536(15) 0.69242(17) 0.0436(6) Uani d . 1 . . C
H6 0.3209 0.0886 0.6541 0.049 Uiso d R 1 A . H
C7 0.1529(2) 0.01398(16) 0.62672(19) 0.0511(7) Uani d . 1 A . C
H71 0.1807 -0.0079 0.5686 0.060 Uiso d R 1 . . H
H72 0.1224 -0.0313 0.6675 0.081 Uiso d R 1 . . H
C8 0.0468(2) 0.07688(15) 0.59175(17) 0.0438(6) Uani d . 1 . . C
C9 -0.0639(3) 0.07700(18) 0.62575(19) 0.0567(7) Uani d . 1 A . C
H9 -0.0677 0.0380 0.6773 0.060 Uiso d R 1 . . H
C10 -0.1639(3) 0.1319(2) 0.5901(2) 0.0682(9) Uani d . 1 . . C
H10 -0.2403 0.1296 0.6147 0.086 Uiso d R 1 A . H
C11 -0.1534(3) 0.18765(19) 0.5212(2) 0.0628(8) Uani d . 1 A . C
H11 -0.2271 0.2278 0.4960 0.073 Uiso d R 1 . . H
C12 -0.0437(3) 0.18888(17) 0.48694(19) 0.0559(7) Uani d . 1 . . C
H12 -0.0339 0.2280 0.4415 0.065 Uiso d R 1 A . H
C13 0.0565(3) 0.13388(17) 0.52144(18) 0.0506(7) Uani d . 1 A . C
H13 0.1333 0.1353 0.4972 0.052 Uiso d R 1 . . H
C14 0.3761(2) -0.02639(17) 0.71382(18) 0.0475(6) Uani d . 1 A . C
C15 0.5255(6) -0.1040(4) 0.6516(5) 0.0556(19) Uiso d PD 0.50 A 2 C
H150 0.4722 -0.1416 0.6052 0.067 Uiso calc PR 0.50 A 1 H
H151 0.5535 -0.1288 0.7161 0.067 Uiso calc PR 0.50 A 1 H
C16 0.6452(7) -0.0721(5) 0.6159(6) 0.099(2) Uiso d PD 0.50 A 1 C
H16A 0.7159 -0.1104 0.6325 0.149 Uiso calc PR 0.50 A 1 H
H16B 0.6745 -0.0217 0.6474 0.149 Uiso calc PR 0.50 A 1 H
H16C 0.6187 -0.0646 0.5458 0.149 Uiso calc PR 0.50 A 1 H
C151 0.5612(7) -0.0855(4) 0.6747(5) 0.060(2) Uiso d P 0.50 A 1 C
H152 0.5306 -0.1363 0.6943 0.072 Uiso calc PR 0.50 A 2 H
H153 0.6349 -0.0668 0.7271 0.072 Uiso calc PR 0.50 A 2 H
C161 0.60236(16) -0.09546(11) 0.57947(12) 0.0726(19) Uiso d P 0.50 A 2 C
H164 0.6503 -0.1449 0.5817 0.109 Uiso calc PR 0.50 A 2 H
H165 0.6574 -0.0512 0.5720 0.109 Uiso calc PR 0.50 A 2 H
H166 0.5254 -0.0966 0.5247 0.109 Uiso calc PR 0.50 A 2 H
C17 0.49251(16) 0.11539(11) 0.84526(12) 0.0371(6) Uani d . 1 . . C
C18 0.58424(16) 0.05823(11) 0.89219(12) 0.0522(7) Uani d . 1 . . C
H18 0.5519 0.0119 0.9308 0.068 Uiso d R 1 . . H
C19 0.7129(3) 0.06343(18) 0.8871(2) 0.0610(8) Uani d . 1 . . C
H19 0.7748 0.0196 0.9188 0.074 Uiso d R 1 . . H
C20 0.7532(3) 0.12559(19) 0.83800(19) 0.0587(8) Uani d . 1 . . C
H20 0.8396 0.1316 0.8342 0.058 Uiso d R 1 . . H
C21 0.6629(2) 0.18228(18) 0.79178(19) 0.0560(7) Uani d . 1 . . C
H21 0.6879 0.2279 0.7611 0.077 Uiso d R 1 . . H
C22 0.5325(2) 0.17726(15) 0.79387(17) 0.0452(6) Uani d . 1 . . C
H22 0.4664 0.2174 0.7637 0.052 Uiso d R 1 . . H
C23 0.1208(2) 0.15830(14) 1.11201(16) 0.0362(5) Uani d . 1 . . C
C24 0.1409(2) 0.21183(15) 1.19036(17) 0.0463(6) Uani d . 1 . . C
H24 0.2262 0.2453 1.2069 0.053 Uiso d R 1 . . H
C25 0.0505(3) 0.21549(17) 1.24569(19) 0.0544(7) Uani d . 1 . . C
H25 0.0710 0.2530 1.3033 0.077 Uiso d R 1 . . H
C26 -0.0586(3) 0.16633(16) 1.22501(19) 0.0532(7) Uani d . 1 . . C
H26 -0.1270 0.1671 1.2655 0.060 Uiso d R 1 . . H
C27 -0.0772(3) 0.11233(16) 1.14806(19) 0.0505(7) Uani d . 1 . . C
H27 -0.1623 0.0758 1.1284 0.062 Uiso d R 1 . . H
C28 0.0122(2) 0.10787(15) 1.09169(18) 0.0455(6) Uani d . 1 . . C
H28 0.0011 0.0694 1.0390 0.049 Uiso d R 1 . . H

loop_
_atom_site_aniso_label
_atom_site_aniso_U_11
_atom_site_aniso_U_22
_atom_site_aniso_U_33
_atom_site_aniso_U_12
_atom_site_aniso_U_13
_atom_site_aniso_U_23
N1 0.0330(11) 0.0481(12) 0.0361(11) -0.0071(9) 0.0113(9) -0.0076(9)
N2 0.0356(11) 0.0634(14) 0.0366(11) -0.0137(10) 0.0090(9) -0.0086(10)
N3 0.0316(11) 0.0626(14) 0.0370(11) 0.0015(10) 0.0090(9) -0.0112(10)
O1 0.0332(9) 0.0657(12) 0.0444(10) -0.0108(8) 0.0104(8) -0.0167(8)
O2 0.0688(14) 0.0738(14) 0.0755(14) 0.0147(11) 0.0286(11) 0.0245(12)
O3 0.0631(12) 0.0676(13) 0.0596(12) 0.0267(10) 0.0298(10) 0.0091(10)
C1 0.0339(13) 0.0398(14) 0.0346(13) -0.0004(11) 0.0087(11) -0.0015(11)
C2 0.0315(12) 0.0435(14) 0.0312(12) -0.0006(11) 0.0079(10) 0.0020(10)
C3 0.0352(13) 0.0529(16) 0.0347(13) -0.0074(11) 0.0079(11) 0.0011(11)
C4 0.0444(16) 0.098(2) 0.0443(16) -0.0240(18) 0.0147(13) -0.0156(17)
C5 0.0321(12) 0.0404(14) 0.0326(12) 0.0011(10) 0.0046(10) 0.0037(10)
C6 0.0419(14) 0.0521(16) 0.0359(13) 0.0068(12) 0.0085(11) -0.0058(12)
C7 0.0496(16) 0.0541(17) 0.0440(15) 0.0049(13) 0.0025(12) -0.0121(13)
C8 0.0447(15) 0.0478(15) 0.0336(13) 0.0010(12) 0.0011(11) -0.0131(12)
C9 0.0603(18) 0.068(2) 0.0427(15) -0.0005(15) 0.0159(14) -0.0036(14)
C10 0.0510(18) 0.095(3) 0.064(2) 0.0102(17) 0.0240(16) -0.0102(18)
C11 0.0570(18) 0.075(2) 0.0527(17) 0.0231(16) 0.0087(15) -0.0050(16)
C12 0.0641(19) 0.0552(18) 0.0447(16) 0.0082(15) 0.0076(14) -0.0029(14)
C13 0.0434(15) 0.0631(18) 0.0465(15) 0.0008(13) 0.0139(13) -0.0108(14)
C14 0.0434(15) 0.0591(18) 0.0394(14) 0.0050(13) 0.0097(12) -0.0018(13)
C17 0.0330(13) 0.0483(15) 0.0295(12) 0.0010(11) 0.0073(10) 0.0000(11)
C18 0.0398(15) 0.0598(18) 0.0556(16) 0.0039(13) 0.0099(13) 0.0132(14)
C19 0.0413(16) 0.066(2) 0.073(2) 0.0138(14) 0.0103(15) 0.0073(16)
C20 0.0329(15) 0.092(2) 0.0522(17) -0.0031(15) 0.0132(13) -0.0021(16)
C21 0.0435(16) 0.077(2) 0.0481(16) -0.0112(15) 0.0133(13) 0.0113(15)
C22 0.0403(14) 0.0530(16) 0.0404(14) 0.0023(12) 0.0073(11) 0.0072(12)
C23 0.0359(13) 0.0390(14) 0.0353(13) 0.0024(11) 0.0120(10) 0.0025(10)
C24 0.0470(15) 0.0527(16) 0.0422(14) -0.0065(13) 0.0172(12) -0.0065(12)
C25 0.0631(18) 0.0578(18) 0.0475(16) -0.0039(15) 0.0237(14) -0.0106(13)
C26 0.0565(17) 0.0606(18) 0.0517(16) 0.0031(14) 0.0306(14) -0.0005(14)
C27 0.0471(15) 0.0528(17) 0.0569(17) -0.0062(13) 0.0229(13) 0.0001(13)
C28 0.0471(15) 0.0424(15) 0.0514(15) -0.0053(12) 0.0209(13) -0.0089(12)

loop_
_atom_type_symbol
_atom_type_description
_atom_type_scat_dispersion_real
_atom_type_scat_dispersion_imag
_atom_type_scat_source
C C 0.0033 0.0016 'International Tables Vol C Tables 4.2.6.8 and 6.1.1.4'
H H 0.0000 0.0000 'International Tables Vol C Tables 4.2.6.8 and 6.1.1.4'
N N 0.0061 0.0033 'International Tables Vol C Tables 4.2.6.8 and 6.1.1.4'
O O 0.0106 0.0060 'International Tables Vol C Tables 4.2.6.8 and 6.1.1.4'

loop_
_geom_angle_atom_site_label_1
_geom_angle_atom_site_label_2
_geom_angle_atom_site_label_3
_geom_angle
C1 N1 N2 111.53(17)
C1 N1 C23 130.01(18)
N2 N1 C23 118.46(17)
C3 N2 N1 106.89(17)
C5 N3 C6 125.3(2)
C5 N3 H3 116.0
C6 N3 H3 118.4
C14 O3 C151 116.6(3)
C14 O3 C15 114.2(3)
C151 O3 C15 20.4(4)
O1 C1 N1 126.3(2)
O1 C1 C2 128.9(2)
N1 C1 C2 104.79(18)
C5 C2 C3 131.0(2)
C5 C2 C1 123.4(2)
C3 C2 C1 105.57(19)
N2 C3 C2 111.1(2)
N2 C3 C4 118.9(2)
C2 C3 C4 130.0(2)
C3 C4 H41 112.2
C3 C4 H42 110.8
H41 C4 H42 105.4
C3 C4 H43 114.0
H41 C4 H43 99.7
H42 C4 H43 113.8
N3 C5 C2 120.0(2)
N3 C5 C17 118.38(19)
C2 C5 C17 121.57(19)
N3 C6 C14 111.23(19)
N3 C6 C7 110.2(2)
C14 C6 C7 106.2(2)
N3 C6 H6 110.9
C14 C6 H6 109.1
C7 C6 H6 109.1
C8 C7 C6 115.2(2)
C8 C7 H71 109.4
C6 C7 H71 102.2
C8 C7 H72 111.6
C6 C7 H72 105.6
H71 C7 H72 112.4
C9 C8 C13 118.4(2)
C9 C8 C7 120.6(3)
C13 C8 C7 121.0(2)
C8 C9 C10 120.6(3)
C8 C9 H9 117.5
C10 C9 H9 121.9
C11 C10 C9 120.6(3)
C11 C10 H10 121.1
C9 C10 H10 118.4
C12 C11 C10 119.7(3)
C12 C11 H11 120.5
C10 C11 H11 119.8
C11 C12 C13 120.3(3)
C11 C12 H12 120.5
C13 C12 H12 119.2
C12 C13 C8 120.5(3)
C12 C13 H13 119.7
C8 C13 H13 119.8
O2 C14 O3 125.1(2)
O2 C14 C6 124.4(2)
O3 C14 C6 110.4(2)
O3 C15 C16 99.4(5)
O3 C15 H150 111.9
C16 C15 H150 111.9
O3 C15 H151 111.9
C16 C15 H151 111.9
H150 C15 H151 109.6
C15 C16 H16A 109.5
C15 C16 H16B 109.5
H16A C16 H16B 109.5
C15 C16 H16C 109.5
H16A C16 H16C 109.5
H16B C16 H16C 109.5
O3 C151 C161 106.5(4)
O3 C151 H152 110.4
C161 C151 H152 110.4
O3 C151 H153 110.4
C161 C151 H153 110.4
H152 C151 H153 108.6
C151 C161 H164 109.5
C151 C161 H165 109.5
H164 C161 H165 109.5
C151 C161 H166 109.5
H164 C161 H166 109.5
H165 C161 H166 109.5
C22 C17 C18 119.17(12)
C22 C17 C5 121.58(18)
C18 C17 C5 119.16(11)
C19 C18 C17 120.04(15)
C19 C18 H18 122.0
C17 C18 H18 117.9
C20 C19 C18 120.8(2)
C20 C19 H19 121.5
C18 C19 H19 117.6
C19 C20 C21 119.3(3)
C19 C20 H20 123.1
C21 C20 H20 117.6
C20 C21 C22 121.0(3)
C20 C21 H21 121.8
C22 C21 H21 117.2
C21 C22 C17 119.7(2)
C21 C22 H22 123.1
C17 C22 H22 117.1
C28 C23 C24 119.7(2)
C28 C23 N1 120.8(2)
C24 C23 N1 119.4(2)
C25 C24 C23 119.5(2)
C25 C24 H24 122.5
C23 C24 H24 117.9
C26 C25 C24 121.0(2)
C26 C25 H25 122.1
C24 C25 H25 116.8
C25 C26 C27 119.3(2)
C25 C26 H26 122.8
C27 C26 H26 117.9
C26 C27 C28 120.6(2)
C26 C27 H27 120.9
C28 C27 H27 118.4
C27 C28 C23 119.8(2)
C27 C28 H28 121.1
C23 C28 H28 119.1

loop_
_geom_bond_atom_site_label_1
_geom_bond_atom_site_label_2
_geom_bond_distance
_geom_bond_publ_flag
N1 C1 1.381(3) ?
N1 N2 1.404(2) ?
N1 C23 1.419(3) ?
N2 C3 1.311(3) ?
N3 C5 1.330(3) y
N3 C6 1.466(3) y
N3 H3 0.87 ?
O1 C1 1.250(3) y
O2 C14 1.197(3) y
O3 C14 1.322(3) ?
O3 C151 1.465(7) ?
O3 C15 1.501(7) ?
C1 C2 1.442(3) y
C2 C5 1.389(3) y
C2 C3 1.437(3) ?
C3 C4 1.486(3) ?
C4 H41 0.97 ?
C4 H42 0.94 ?
C4 H43 0.93 ?
C5 C17 1.494(3) ?
C6 C14 1.524(3) y
C6 C7 1.525(3) ?
C6 H6 1.04 ?
C7 C8 1.514(3) ?
C7 H71 1.01 ?
C7 H72 1.05 ?
C8 C9 1.371(4) ?
C8 C13 1.394(4) ?
C9 C10 1.383(4) ?
C9 H9 0.98 ?
C10 C11 1.368(4) ?
C10 H10 0.96 ?
C11 C12 1.364(4) ?
C11 H11 1.01 ?
C12 C13 1.383(4) ?
C12 H12 0.94 ?
C13 H13 0.96 ?
C15 C16 1.567(7) ?
C15 H150 0.97 ?
C15 H151 0.97 ?
C16 H16A 0.96 ?
C16 H16B 0.96 ?
C16 H16C 0.96 ?
C151 C161 1.523(7) ?
C151 H152 0.97 ?
C151 H153 0.97 ?
C161 H164 0.96 ?
C161 H165 0.96 ?
C161 H166 0.96 ?
C17 C22 1.385(3) ?
C17 C18 1.391 ?
C18 C19 1.377(3) ?
C18 H18 1.05 ?
C19 C20 1.371(4) ?
C19 H19 1.00 ?
C20 C21 1.374(4) ?
C20 H20 0.93 ?
C21 C22 1.382(3) ?
C21 H21 0.94 ?
C22 H22 0.98 ?
C23 C28 1.385(3) ?
C23 C24 1.390(3) ?
C24 C25 1.381(3) ?
C24 H24 1.03 ?
C25 C26 1.376(4) ?
C25 H25 1.00 ?
C26 C27 1.381(3) ?
C26 H26 1.03 ?
C27 C28 1.383(3) ?
C27 H27 1.06 ?
C28 H28 0.96 ?

loop_
_geom_hbond_atom_site_label_D
_geom_hbond_atom_site_label_H
_geom_hbond_atom_site_label_A
_geom_hbond_distance_DH
_geom_hbond_distance_HA
_geom_hbond_distance_DA
_geom_hbond_angle_DHA
N3 H3 O1 0.87 2.06 2.770(2) 139

loop_
_geom_torsion_atom_site_label_1
_geom_torsion_atom_site_label_2
_geom_torsion_atom_site_label_3
_geom_torsion_atom_site_label_4
_geom_torsion
_geom_torsion_publ_flag
C1 N1 N2 C3 -2.7(3) ?
C23 N1 N2 C3 178.4(2) ?
N2 N1 C1 O1 -177.1(2) ?
C23 N1 C1 O1 1.6(4) ?
N2 N1 C1 C2 3.4(3) ?
C23 N1 C1 C2 -177.8(2) ?
O1 C1 C2 C5 -3.3(4) ?
N1 C1 C2 C5 176.2(2) ?
O1 C1 C2 C3 177.8(2) ?
N1 C1 C2 C3 -2.8(2) ?
N1 N2 C3 C2 0.8(3) ?
N1 N2 C3 C4 179.6(2) ?
C5 C2 C3 N2 -177.6(2) ?
C1 C2 C3 N2 1.3(3) ?
C5 C2 C3 C4 3.8(5) ?
C1 C2 C3 C4 -177.4(3) ?
C6 N3 C5 C2 -177.0(2) ?
C6 N3 C5 C17 1.1(3) ?
C3 C2 C5 N3 -175.3(2) ?
C1 C2 C5 N3 6.0(4) ?
C3 C2 C5 C17 6.7(4) ?
C1 C2 C5 C17 -172.0(2) ?
C5 N3 C6 C14 62.5(3) ?
C5 N3 C6 C7 180.0(2) ?
N3 C6 C7 C8 62.5(3) ?
C14 C6 C7 C8 -177.0(2) ?
C6 C7 C8 C9 -110.9(3) ?
C6 C7 C8 C13 71.7(3) ?
C13 C8 C9 C10 0.7(4) ?
C7 C8 C9 C10 -176.7(2) ?
C8 C9 C10 C11 -0.8(4) ?
C9 C10 C11 C12 0.4(4) ?
C10 C11 C12 C13 0.2(4) ?
C11 C12 C13 C8 -0.3(4) ?
C9 C8 C13 C12 -0.2(4) ?
C7 C8 C13 C12 177.2(2) ?
C151 O3 C14 O2 -10.6(5) ?
C15 O3 C14 O2 11.9(5) ?
C151 O3 C14 C6 172.4(4) ?
C15 O3 C14 C6 -165.2(3) ?
N3 C6 C14 O2 41.1(4) y
C7 C6 C14 O2 -78.8(3) ?
N3 C6 C14 O3 -141.8(2) ?
C7 C6 C14 O3 98.3(2) ?
C14 O3 C15 C16 -156.9(4) ?
C151 O3 C15 C16 -55.5(10) ?
C14 O3 C151 C161 159.0(3) ?
C15 O3 C151 C161 70.7(11) ?
N3 C5 C17 C22 83.2(3) ?
C2 C5 C17 C22 -98.7(3) ?
N3 C5 C17 C18 -100.26(19) ?
C2 C5 C17 C18 77.8(2) ?
C22 C17 C18 C19 -0.14(18) ?
C5 C17 C18 C19 -176.7(2) ?
C17 C18 C19 C20 1.5(3) ?
C18 C19 C20 C21 -1.3(4) ?
C19 C20 C21 C22 -0.2(4) ?
C20 C21 C22 C17 1.6(4) ?
C18 C17 C22 C21 -1.4(3) ?
C5 C17 C22 C21 175.1(2) ?
C1 N1 C23 C28 19.0(4) ?
N2 N1 C23 C28 -162.3(2) ?
C1 N1 C23 C24 -160.9(2) ?
N2 N1 C23 C24 17.8(3) ?
C28 C23 C24 C25 -1.6(4) ?
N1 C23 C24 C25 178.3(2) ?
C23 C24 C25 C26 0.7(4) ?
C24 C25 C26 C27 0.3(4) ?
C25 C26 C27 C28 -0.5(4) ?
C26 C27 C28 C23 -0.4(4) ?
C24 C23 C28 C27 1.4(4) ?
N1 C23 C28 C27 -178.5(2) ?
